data_7160537
loop_
_publ_author_name
'Hsieh, Min-Tsang'
'Lin, Hui-Chang'

_publ_section_title
;
 Synthetic studies towards xanthomonadin.
;
_journal_issue 21
_journal_name_full 'Organic &amp; biomolecular chemistry'
_journal_page_first 5234
_journal_page_last 5239
_journal_paper_doi 10.1039/d5ob00518c
_journal_volume 23
_journal_year 2025
_chemical_formula_moiety 'C18 H18 Br2 O3'
_chemical_formula_sum 'C18 H18 Br2 O3'
_chemical_formula_weight 442.14
_space_group_crystal_system triclinic
_space_group_IT_number 2
_space_group_name_Hall '-P 1'
_space_group_name_H-M_alt 'P -1'
_atom_sites_solution_hydrogens geom
_atom_sites_solution_primary dual
_audit_creation_date 2024-02-20
_audit_creation_method
;
Olex2 1.5
(compiled 2023.08.24 svn.re1ec1418 for OlexSys, GUI svn.r6817)
;
_audit_update_record
;
2024-02-20 deposited with the CCDC.	2025-05-06 downloaded from the CCDC.
;
_cell_angle_alpha 83.716(4)
_cell_angle_beta 83.816(4)
_cell_angle_gamma 87.352(4)
_cell_formula_units_Z 2
_cell_length_a 6.4686(3)
_cell_length_b 9.6305(5)
_cell_length_c 14.1364(6)
_cell_measurement_reflns_used 5739
_cell_measurement_temperature 100.01(10)
_cell_measurement_theta_max 72.8880
_cell_measurement_theta_min 3.1210
_cell_volume 869.73(7)
_computing_cell_refinement 'CrysAlisPro 1.171.42.96a (Rigaku OD, 2023)'
_computing_data_collection 'CrysAlisPro 1.171.42.96a (Rigaku OD, 2023)'
_computing_data_reduction 'CrysAlisPro 1.171.42.96a (Rigaku OD, 2023)'
_computing_molecular_graphics 'Olex2 1.5 (Dolomanov et al., 2009)'
_computing_publication_material 'Olex2 1.5 (Dolomanov et al., 2009)'
_computing_structure_refinement 'SHELXL 2018/3 (Sheldrick, 2015)'
_computing_structure_solution 'SHELXT 2018/2 (Sheldrick, 2018)'
_diffrn_ambient_environment N~2~
_diffrn_ambient_temperature 100.01(10)
_diffrn_detector 'Hybrid Pixel Array Detector'
_diffrn_detector_area_resol_mean 10.0000
_diffrn_detector_type 'HyPix-Arc 150'
_diffrn_measured_fraction_theta_full 0.974
_diffrn_measured_fraction_theta_max 0.974
_diffrn_measurement_details
;
List of Runs (angles in degrees, time in seconds):

  # Type    Start    End  Width  t~exp~   \w     \q     \k     \f   Frames
#--------------------------------------------------------------------------
  1  \w    -98.00 -38.00   0.50    0.05    --  -81.00 118.00 143.70  120
  2  \w    -46.00 -19.00   0.50    0.05    --  -59.02 125.00 -30.00   54
  3  \w    -64.00 -26.00   0.50    0.05    --  -71.52 125.00 -60.00   76
  4  \w    -60.00 -26.00   0.50    0.05    --  -71.52 125.00-150.00   68
  5  \w    -98.00 -72.00   0.50    0.05    --  -71.52 125.00-150.00   52
  6  \w    -97.00 -35.00   0.50    0.05    --  -81.00 114.00   9.35  124
  7  \w    -72.00 -33.00   0.50    0.05    --  -76.67 111.00  30.00   78
  8  \w    -97.00 -37.00   0.50    0.05    --  -81.00 114.00  60.76  120
  9  \w    -95.00 -45.00   0.50    0.05    --  -81.00 114.00  95.88  100
 10  \w    -60.00 -31.00   0.50    0.05    --  -76.67 111.00 120.00   58
 11  \w    -91.00 -63.00   0.50    0.05    --  -76.67 111.00 120.00   56
 12  \w    -64.00 -32.00   0.50    0.05    --  -76.67 111.00 -30.00   64
 13  \w    -91.00 -66.00   0.50    0.05    --  -76.67 111.00 -30.00   50
 14  \w    -85.00 -31.00   0.50    0.05    --  -76.67 111.00-180.00  108
 15  \w   -126.00 -41.00   0.50    0.05    --  -76.67 -15.00-120.00  170
 16  \w   -121.00 -87.00   0.50    0.05    --  -71.52 -15.00  30.00   68
 17  \w    -69.00 -42.00   0.50    0.05    --  -71.52 -15.00  30.00   54
 18  \w    -74.00 -34.00   0.50    0.05    --  -59.02 -15.00  60.00   80
 19  \w   -125.00 -43.00   0.50    0.05    --  -76.67 -15.00 150.00  164
 20  \w     72.00 109.00   0.50    0.05    --   80.61  15.00-120.00   74
 21  \w     45.00 129.00   0.50    0.05    --   80.61  15.00-180.00  168
 22  \w     36.00  61.00   0.50    0.05    --   80.61-111.00 -30.00   50
 23  \w     23.00  77.00   0.50    0.05    --   55.95-125.00 -30.00  108
 24  \w     37.00  64.00   0.50    0.05    --   80.00-105.00-101.22   54
 25  \w     52.00  88.00   0.50    0.05    --   80.61 -95.00 -90.00   72
 26  \w     65.00  93.00   0.50    0.05    --   80.00-105.00-101.22   56
 27  \w     56.00  88.00   0.50    0.05    --   80.61 -95.00 -60.00   64
 28  \w     42.00  88.00   0.50    0.05    --   80.61 -95.00 -30.00   92
 29  \w     39.00  64.00   0.50    0.05    --   80.61 -95.00  30.00   50
 30  \w     15.00  64.00   0.50    0.05    --   55.95 -95.00 120.00   98
 31  \w     45.00 131.00   0.50    0.05    --   80.61  15.00  90.00  172
;
_diffrn_measurement_device 'four-circle diffractometer'
_diffrn_measurement_device_type 'XtaLAB Synergy R, DW system, HyPix-Arc 150'
_diffrn_measurement_method '\w scans'
_diffrn_orient_matrix_type 'CrysAlisPro convention (1999,Acta A55,543-557)'
_diffrn_orient_matrix_UB_11 -0.0149662000
_diffrn_orient_matrix_UB_12 -0.1161030000
_diffrn_orient_matrix_UB_13 -0.0655141000
_diffrn_orient_matrix_UB_21 0.2255914000
_diffrn_orient_matrix_UB_22 0.0247443000
_diffrn_orient_matrix_UB_23 -0.0436824000
_diffrn_orient_matrix_UB_31 0.0796242000
_diffrn_orient_matrix_UB_32 -0.1088060000
_diffrn_orient_matrix_UB_33 0.0771355000
_diffrn_radiation_monochromator mirror
_diffrn_radiation_probe x-ray
_diffrn_radiation_type 'Cu K\a'
_diffrn_radiation_wavelength 1.54184
_diffrn_reflns_av_R_equivalents 0.0372
_diffrn_reflns_av_unetI/netI 0.0345
_diffrn_reflns_Laue_measured_fraction_full 0.974
_diffrn_reflns_Laue_measured_fraction_max 0.974
_diffrn_reflns_limit_h_max 7
_diffrn_reflns_limit_h_min -7
_diffrn_reflns_limit_k_max 11
_diffrn_reflns_limit_k_min -11
_diffrn_reflns_limit_l_max 16
_diffrn_reflns_limit_l_min -16
_diffrn_reflns_number 7663
_diffrn_reflns_point_group_measured_fraction_full 0.974
_diffrn_reflns_point_group_measured_fraction_max 0.974
_diffrn_reflns_theta_full 67.079
_diffrn_reflns_theta_max 67.079
_diffrn_reflns_theta_min 3.162
_diffrn_source 'Rotating-anode X-ray tube'
_diffrn_source_type 'Rigaku (Cu) X-ray Source'
_exptl_absorpt_coefficient_mu 6.012
_exptl_absorpt_correction_T_max 1.00000
_exptl_absorpt_correction_T_min 0.75909
_exptl_absorpt_correction_type multi-scan
_exptl_absorpt_process_details
;
CrysAlisPro 1.171.42.96a (Rigaku Oxford Diffraction, 2023)
Empirical absorption correction using spherical harmonics,
implemented in SCALE3 ABSPACK scaling algorithm.
;
_exptl_crystal_colour yellow
_exptl_crystal_colour_primary yellow
_exptl_crystal_density_diffrn 1.688
_exptl_crystal_description plate
_exptl_crystal_F_000 440
_exptl_crystal_size_max 0.14
_exptl_crystal_size_mid 0.13
_exptl_crystal_size_min 0.04
_refine_diff_density_max 2.235
_refine_diff_density_min -1.741
_refine_diff_density_rms 0.223
_refine_ls_extinction_method none
_refine_ls_goodness_of_fit_ref 1.044
_refine_ls_hydrogen_treatment constr
_refine_ls_matrix_type full
_refine_ls_number_parameters 210
_refine_ls_number_reflns 3029
_refine_ls_number_restraints 0
_refine_ls_restrained_S_all 1.044
_refine_ls_R_factor_all 0.0697
_refine_ls_R_factor_gt 0.0654
_refine_ls_shift/su_max 0.001
_refine_ls_shift/su_mean 0.000
_refine_ls_structure_factor_coef Fsqd
_refine_ls_weighting_details 'w=1/[\s^2^(Fo^2^)+(0.1514P)^2^+0.0750P] where P=(Fo^2^+2Fc^2^)/3'
_refine_ls_weighting_scheme calc
_refine_ls_wR_factor_gt 0.1765
_refine_ls_wR_factor_ref 0.1824
_reflns_Friedel_coverage 0.000
_reflns_number_gt 2674
_reflns_number_total 3029
_reflns_threshold_expression 'I > 2\s(I)'
_cod_data_source_file d5ob00518c1.cif
_cod_data_source_block 240174lt_auto
_cod_depositor_comments 'Adding full bibliography for 7160536--7160537.cif.'
_cod_database_code 7160537
_shelx_shelxl_version_number 2018/3
_chemical_oxdiff_formula 'C H O Br'
_shelx_space_group_comment
;
The symmetry employed for this shelxl refinement is uniquely defined
by the following loop, which should always be used as a source of
symmetry information in preference to the above space-group names.
They are only intended as comments.
;
_shelx_estimated_absorpt_t_max 0.795
_shelx_estimated_absorpt_t_min 0.487
_olex2_refinement_description
;
1. Fixed Uiso
 At 1.2 times of:
  All C(H) groups, All C(H,H) groups
 At 1.5 times of:
  All C(H,H,H) groups
2.a Secondary CH2 refined with riding coordinates:
 C17(H17A,H17B)
2.b Aromatic/amide H refined with riding coordinates:
 C2(H2), C5(H5), C6(H6), C7(H7), C9(H9), C10(H10), C11(H11), C12(H12),
 C13(H13), C14(H14)
2.c Idealised Me refined as rotating group:
 C18(H18A,H18B,H18C), C23(H23A,H23B,H23C)
;
_olex2_submission_special_instructions 'No special instructions were received'
_oxdiff_exptl_absorpt_empirical_details
;
Empirical correction (ABSPACK) includes:
- Absorption correction using spherical harmonics
- Frame scaling
;
_oxdiff_exptl_absorpt_empirical_full_max 1.546
_oxdiff_exptl_absorpt_empirical_full_min 0.719

loop_
_space_group_symop_operation_xyz
'x, y, z'
'-x, -y, -z'

loop_
_atom_site_label
_atom_site_type_symbol
_atom_site_fract_x
_atom_site_fract_y
_atom_site_fract_z
_atom_site_U_iso_or_equiv
_atom_site_adp_type
_atom_site_occupancy
_atom_site_site_symmetry_order
_atom_site_calc_flag
_atom_site_refinement_flags_posn
_atom_site_refinement_flags_adp
_atom_site_refinement_flags_occupancy
_atom_site_disorder_assembly
_atom_site_disorder_group
C1 C 0.8841(7) 0.5632(5) 0.7977(3) 0.0289(10) Uani 1 1 d . . . . .
C2 C 0.8519(7) 0.6883(5) 0.8393(3) 0.0276(10) Uani 1 1 d . . . . .
H2 H 0.734536 0.747310 0.825850 0.033 Uiso 1 1 calc R U . . .
C3 C 0.9894(7) 0.7287(5) 0.9007(3) 0.0269(10) Uani 1 1 d . . . . .
C4 C 1.1584(7) 0.6387(5) 0.9199(3) 0.0278(10) Uani 1 1 d . . . . .
C5 C 1.1938(8) 0.5174(5) 0.8775(4) 0.0329(11) Uani 1 1 d . . . . .
H5 H 1.312202 0.459153 0.890412 0.039 Uiso 1 1 calc R U . . .
C6 C 1.0610(8) 0.4789(5) 0.8167(4) 0.0338(11) Uani 1 1 d . . . . .
H6 H 1.088495 0.395004 0.787244 0.041 Uiso 1 1 calc R U . . .
C7 C 0.7253(8) 0.5324(5) 0.7363(3) 0.0304(10) Uani 1 1 d . . . . .
H7 H 0.630059 0.608796 0.724439 0.036 Uiso 1 1 calc R U . . .
C8 C 0.6853(8) 0.4200(5) 0.6935(3) 0.0306(10) Uani 1 1 d . . . . .
C9 C 0.5111(8) 0.4225(5) 0.6355(4) 0.0304(10) Uani 1 1 d . . . . .
H9 H 0.424911 0.505112 0.632612 0.036 Uiso 1 1 calc R U . . .
C10 C 0.4599(8) 0.3200(5) 0.5858(3) 0.0313(11) Uani 1 1 d . . . . .
H10 H 0.547508 0.238025 0.585902 0.038 Uiso 1 1 calc R U . . .
C11 C 0.2809(8) 0.3258(5) 0.5322(3) 0.0329(11) Uani 1 1 d . . . . .
H11 H 0.194927 0.408555 0.530559 0.040 Uiso 1 1 calc R U . . .
C12 C 0.2294(8) 0.2227(5) 0.4852(3) 0.0334(11) Uani 1 1 d . . . . .
H12 H 0.318439 0.141416 0.485505 0.040 Uiso 1 1 calc R U . . .
C13 C 0.0469(8) 0.2248(5) 0.4334(3) 0.0314(11) Uani 1 1 d . . . . .
H13 H -0.043109 0.305524 0.433618 0.038 Uiso 1 1 calc R U . . .
C14 C -0.0023(8) 0.1233(6) 0.3863(4) 0.0344(11) Uani 1 1 d . . . . .
H14 H 0.084771 0.041126 0.386162 0.041 Uiso 1 1 calc R U . . .
C15 C -0.1888(8) 0.1321(5) 0.3333(3) 0.0288(10) Uani 1 1 d . . . . .
O16 O -0.1910(5) 0.0212(3) 0.2829(2) 0.0314(8) Uani 1 1 d . . . . .
C17 C -0.3648(8) 0.0184(5) 0.2257(4) 0.0324(11) Uani 1 1 d . . . . .
H17A H -0.367708 0.102750 0.179030 0.039 Uiso 1 1 calc R U . . .
H17B H -0.498151 0.015535 0.267332 0.039 Uiso 1 1 calc R U . . .
C18 C -0.3330(8) -0.1115(5) 0.1743(4) 0.0315(10) Uani 1 1 d . . . . .
H18A H -0.207004 -0.103641 0.129145 0.047 Uiso 1 1 calc R U . . .
H18B H -0.453324 -0.121834 0.139286 0.047 Uiso 1 1 calc R U . . .
H18C H -0.318169 -0.193472 0.220971 0.047 Uiso 1 1 calc R U . . .
O19 O -0.3211(6) 0.2237(4) 0.3338(3) 0.0382(9) Uani 1 1 d . . . . .
Br20 Br 0.84432(8) 0.24888(5) 0.70449(4) 0.0319(3) Uani 1 1 d . . . . .
Br21 Br 1.34241(8) 0.68916(5) 1.00567(4) 0.0309(3) Uani 1 1 d . . . . .
O22 O 0.9682(5) 0.8491(3) 0.9426(2) 0.0308(8) Uani 1 1 d . . . . .
C23 C 0.8058(8) 0.9475(5) 0.9156(4) 0.0304(11) Uani 1 1 d . . . . .
H23A H 0.826422 0.975053 0.846538 0.046 Uiso 1 1 calc R U . . .
H23B H 0.809709 1.030339 0.949898 0.046 Uiso 1 1 calc R U . . .
H23C H 0.670621 0.904389 0.932055 0.046 Uiso 1 1 calc R U . . .

loop_
_atom_site_aniso_label
_atom_site_aniso_U_11
_atom_site_aniso_U_22
_atom_site_aniso_U_33
_atom_site_aniso_U_23
_atom_site_aniso_U_13
_atom_site_aniso_U_12
C1 0.028(2) 0.027(2) 0.033(2) -0.0032(18) -0.011(2) -0.0022(19)
C2 0.024(2) 0.024(2) 0.036(2) -0.0035(18) -0.0079(19) -0.0007(17)
C3 0.025(2) 0.026(2) 0.031(2) -0.0039(18) -0.0101(19) 0.0007(18)
C4 0.025(2) 0.029(2) 0.032(2) -0.0032(19) -0.0138(19) -0.0016(18)
C5 0.024(2) 0.030(3) 0.047(3) -0.008(2) -0.014(2) 0.0028(19)
C6 0.035(3) 0.023(2) 0.047(3) -0.011(2) -0.015(2) 0.004(2)
C7 0.030(2) 0.029(2) 0.034(2) -0.0041(19) -0.013(2) 0.0022(19)
C8 0.029(2) 0.029(2) 0.035(3) 0.0001(19) -0.013(2) 0.0010(19)
C9 0.030(2) 0.029(2) 0.034(2) -0.0012(19) -0.011(2) -0.0010(19)
C10 0.034(3) 0.028(3) 0.034(3) -0.004(2) -0.011(2) -0.004(2)
C11 0.035(3) 0.030(3) 0.035(3) -0.003(2) -0.011(2) 0.000(2)
C12 0.032(3) 0.038(3) 0.032(2) -0.004(2) -0.011(2) 0.001(2)
C13 0.029(2) 0.036(3) 0.031(2) -0.004(2) -0.013(2) 0.000(2)
C14 0.031(3) 0.038(3) 0.037(3) -0.007(2) -0.013(2) 0.002(2)
C15 0.029(2) 0.026(2) 0.033(2) -0.0035(19) -0.008(2) -0.0054(19)
O16 0.0314(17) 0.0287(18) 0.0380(18) -0.0067(14) -0.0194(15) 0.0017(14)
C17 0.029(2) 0.033(3) 0.039(3) -0.008(2) -0.016(2) -0.001(2)
C18 0.027(2) 0.033(3) 0.037(3) -0.007(2) -0.014(2) -0.0018(19)
O19 0.0323(19) 0.037(2) 0.049(2) -0.0103(16) -0.0167(16) 0.0065(15)
Br20 0.0314(4) 0.0269(4) 0.0408(4) -0.0087(2) -0.0149(3) 0.0021(2)
Br21 0.0292(4) 0.0274(4) 0.0395(4) -0.0049(2) -0.0188(3) 0.0019(2)
O22 0.0300(17) 0.0264(17) 0.0397(18) -0.0091(14) -0.0189(15) 0.0070(13)
C23 0.028(2) 0.026(2) 0.040(3) -0.009(2) -0.015(2) 0.0059(19)

loop_
_atom_type_symbol
_atom_type_description
_atom_type_scat_dispersion_real
_atom_type_scat_dispersion_imag
_atom_type_scat_source
C C 0.0181 0.0091 'International Tables Vol C Tables 4.2.6.8 and 6.1.1.4'
H H 0.0000 0.0000 'International Tables Vol C Tables 4.2.6.8 and 6.1.1.4'
Br Br -0.6763 1.2805 'International Tables Vol C Tables 4.2.6.8 and 6.1.1.4'
O O 0.0492 0.0322 'International Tables Vol C Tables 4.2.6.8 and 6.1.1.4'

loop_
_geom_angle_atom_site_label_1
_geom_angle_atom_site_label_2
_geom_angle_atom_site_label_3
_geom_angle
_geom_angle_site_symmetry_1
_geom_angle_site_symmetry_3
_geom_angle_publ_flag
C2 C1 C6 118.6(4) . . ?
C2 C1 C7 115.6(4) . . ?
C6 C1 C7 125.9(4) . . ?
C1 C2 H2 119.4 . . ?
C1 C2 C3 121.3(4) . . ?
C3 C2 H2 119.4 . . ?
C4 C3 C2 117.8(4) . . ?
O22 C3 C2 124.2(4) . . ?
O22 C3 C4 118.0(4) . . ?
C3 C4 Br21 118.4(4) . . ?
C5 C4 C3 121.2(4) . . ?
C5 C4 Br21 120.3(3) . . ?
C4 C5 H5 119.5 . . ?
C6 C5 C4 120.9(5) . . ?
C6 C5 H5 119.6 . . ?
C1 C6 H6 119.9 . . ?
C5 C6 C1 120.2(5) . . ?
C5 C6 H6 119.9 . . ?
C1 C7 H7 112.9 . . ?
C8 C7 C1 134.2(4) . . ?
C8 C7 H7 112.9 . . ?
C7 C8 C9 120.9(4) . . ?
C7 C8 Br20 123.5(4) . . ?
C9 C8 Br20 115.6(3) . . ?
C8 C9 H9 116.6 . . ?
C10 C9 C8 126.8(5) . . ?
C10 C9 H9 116.6 . . ?
C9 C10 H10 117.7 . . ?
C9 C10 C11 124.6(5) . . ?
C11 C10 H10 117.7 . . ?
C10 C11 H11 118.0 . . ?
C12 C11 C10 124.0(5) . . ?
C12 C11 H11 118.0 . . ?
C11 C12 H12 117.6 . . ?
C11 C12 C13 124.9(5) . . ?
C13 C12 H12 117.6 . . ?
C12 C13 H13 117.7 . . ?
C14 C13 C12 124.7(5) . . ?
C14 C13 H13 117.7 . . ?
C13 C14 H14 118.8 . . ?
C13 C14 C15 122.4(5) . . ?
C15 C14 H14 118.8 . . ?
O16 C15 C14 110.4(4) . . ?
O19 C15 C14 126.0(5) . . ?
O19 C15 O16 123.7(4) . . ?
C15 O16 C17 116.0(4) . . ?
O16 C17 H17A 110.3 . . ?
O16 C17 H17B 110.3 . . ?
O16 C17 C18 106.9(4) . . ?
H17A C17 H17B 108.6 . . ?
C18 C17 H17A 110.3 . . ?
C18 C17 H17B 110.3 . . ?
C17 C18 H18A 109.5 . . ?
C17 C18 H18B 109.5 . . ?
C17 C18 H18C 109.5 . . ?
H18A C18 H18B 109.5 . . ?
H18A C18 H18C 109.5 . . ?
H18B C18 H18C 109.5 . . ?
C3 O22 C23 117.9(4) . . ?
O22 C23 H23A 109.5 . . ?
O22 C23 H23B 109.5 . . ?
O22 C23 H23C 109.5 . . ?
H23A C23 H23B 109.5 . . ?
H23A C23 H23C 109.5 . . ?
H23B C23 H23C 109.5 . . ?

loop_
_geom_bond_atom_site_label_1
_geom_bond_atom_site_label_2
_geom_bond_distance
_geom_bond_site_symmetry_2
_geom_bond_publ_flag
C1 C2 1.396(7) . ?
C1 C6 1.405(7) . ?
C1 C7 1.474(6) . ?
C2 H2 0.9500 . ?
C2 C3 1.403(6) . ?
C3 C4 1.394(6) . ?
C3 O22 1.353(6) . ?
C4 C5 1.370(7) . ?
C4 Br21 1.901(4) . ?
C5 H5 0.9500 . ?
C5 C6 1.368(7) . ?
C6 H6 0.9500 . ?
C7 H7 0.9500 . ?
C7 C8 1.344(7) . ?
C8 C9 1.461(6) . ?
C8 Br20 1.903(5) . ?
C9 H9 0.9500 . ?
C9 C10 1.345(7) . ?
C10 H10 0.9500 . ?
C10 C11 1.446(7) . ?
C11 H11 0.9500 . ?
C11 C12 1.327(7) . ?
C12 H12 0.9500 . ?
C12 C13 1.453(6) . ?
C13 H13 0.9500 . ?
C13 C14 1.310(7) . ?
C14 H14 0.9500 . ?
C14 C15 1.482(7) . ?
C15 O16 1.348(6) . ?
C15 O19 1.201(6) . ?
O16 C17 1.457(6) . ?
C17 H17A 0.9900 . ?
C17 H17B 0.9900 . ?
C17 C18 1.510(7) . ?
C18 H18A 0.9800 . ?
C18 H18B 0.9800 . ?
C18 H18C 0.9800 . ?
O22 C23 1.436(6) . ?
C23 H23A 0.9800 . ?
C23 H23B 0.9800 . ?
C23 H23C 0.9800 . ?

loop_
_geom_torsion_atom_site_label_1
_geom_torsion_atom_site_label_2
_geom_torsion_atom_site_label_3
_geom_torsion_atom_site_label_4
_geom_torsion
_geom_torsion_site_symmetry_1
_geom_torsion_site_symmetry_2
_geom_torsion_site_symmetry_3
_geom_torsion_site_symmetry_4
_geom_torsion_publ_flag
C1 C2 C3 C4 -0.9(7) . . . . ?
C1 C2 C3 O22 179.3(4) . . . . ?
C1 C7 C8 C9 -179.9(5) . . . . ?
C1 C7 C8 Br20 0.9(9) . . . . ?
C2 C1 C6 C5 2.2(8) . . . . ?
C2 C1 C7 C8 -170.9(5) . . . . ?
C2 C3 C4 C5 2.5(7) . . . . ?
C2 C3 C4 Br21 -178.3(3) . . . . ?
C2 C3 O22 C23 -6.0(7) . . . . ?
C3 C4 C5 C6 -1.7(8) . . . . ?
C4 C3 O22 C23 174.2(4) . . . . ?
C4 C5 C6 C1 -0.7(8) . . . . ?
C6 C1 C2 C3 -1.4(7) . . . . ?
C6 C1 C7 C8 9.4(9) . . . . ?
C7 C1 C2 C3 178.8(4) . . . . ?
C7 C1 C6 C5 -178.0(5) . . . . ?
C7 C8 C9 C10 176.9(5) . . . . ?
C8 C9 C10 C11 177.6(5) . . . . ?
C9 C10 C11 C12 -178.4(5) . . . . ?
C10 C11 C12 C13 178.1(5) . . . . ?
C11 C12 C13 C14 179.3(5) . . . . ?
C12 C13 C14 C15 -179.0(5) . . . . ?
C13 C14 C15 O16 173.3(5) . . . . ?
C13 C14 C15 O19 -6.6(9) . . . . ?
C14 C15 O16 C17 -178.8(4) . . . . ?
C15 O16 C17 C18 178.7(4) . . . . ?
O19 C15 O16 C17 1.1(7) . . . . ?
Br20 C8 C9 C10 -3.8(7) . . . . ?
Br21 C4 C5 C6 179.1(4) . . . . ?
O22 C3 C4 C5 -177.7(4) . . . . ?
O22 C3 C4 Br21 1.5(6) . . . . ?
